data_7717625
loop_
_publ_author_name
'Angarkhe, Priyanka R.'
'Sahoo, Satyajit'
'Deo, Simran Singh'
'Shankar, Kripa S. R.'
'Upadhyay, Manav'
'Mahiya, Kuldeep'
'Tripathy, Jagnyaseni'
'Behera, Rakesh K.'
'Mohapatra, Swagat K.'

_publ_section_title
;
 Structural and Optical Studies of Fluoride ion binding using
 N-heteroaromatic based ligands.
;
_journal_name_full 'Dalton Transactions'
_journal_paper_doi 10.1039/D4DT02857K
_journal_year 2024
_chemical_formula_moiety 'C16 H10 N2 O S'
_chemical_formula_sum 'C16 H10 N2 O S'
_chemical_formula_weight 278.32
_space_group_crystal_system triclinic
_space_group_IT_number 2
_space_group_name_Hall '-P 1'
_space_group_name_H-M_alt 'P -1'
_atom_sites_solution_hydrogens geom
_audit_creation_method SHELXL-2019/1
_audit_update_record
;
2024-10-30 deposited with the CCDC.	2024-12-03 downloaded from the CCDC.
;
_cell_angle_alpha 99.948(5)
_cell_angle_beta 108.024(4)
_cell_angle_gamma 96.408(5)
_cell_formula_units_Z 2
_cell_length_a 8.0639(10)
_cell_length_b 8.1559(11)
_cell_length_c 10.4359(14)
_cell_measurement_reflns_used 1768
_cell_measurement_temperature 299(2)
_cell_measurement_theta_max 0.956
_cell_measurement_theta_min 0.946
_cell_volume 632.80(15)
_computing_cell_refinement 'Bruker SHELXL'
_computing_data_collection 'Bruker APEX4'
_computing_data_reduction 'Bruker SAINT'
_computing_molecular_graphics 'Bruker SHELXTL'
_computing_publication_material 'Bruker SHELXTL'
_computing_structure_refinement 'SHELXL-2019/1 (Sheldrick, 2019)'
_computing_structure_solution 'SHELXT 2018/2 (Sheldrick, 2018)'
_diffrn_ambient_temperature 299(2)
_diffrn_measured_fraction_theta_full 0.998
_diffrn_measured_fraction_theta_max 0.996
_diffrn_measurement_device_type 'Bruker D8 quest photon detector'
_diffrn_measurement_method 'Omega and Phi scans'
_diffrn_radiation_type MoK\a
_diffrn_radiation_wavelength 0.71073
_diffrn_reflns_av_R_equivalents 0.0891
_diffrn_reflns_av_unetI/netI 0.0535
_diffrn_reflns_Laue_measured_fraction_full 0.998
_diffrn_reflns_Laue_measured_fraction_max 0.996
_diffrn_reflns_limit_h_max 10
_diffrn_reflns_limit_h_min -10
_diffrn_reflns_limit_k_max 10
_diffrn_reflns_limit_k_min -10
_diffrn_reflns_limit_l_max 13
_diffrn_reflns_limit_l_min -13
_diffrn_reflns_number 20160
_diffrn_reflns_point_group_measured_fraction_full 0.998
_diffrn_reflns_point_group_measured_fraction_max 0.996
_diffrn_reflns_theta_full 25.242
_diffrn_reflns_theta_max 27.529
_diffrn_reflns_theta_min 2.698
_diffrn_source microfocus
_exptl_absorpt_coefficient_mu 0.251
_exptl_crystal_colour Yellow
_exptl_crystal_density_diffrn 1.461
_exptl_crystal_description Rod
_exptl_crystal_F_000 288
_exptl_crystal_size_max 0.22
_exptl_crystal_size_mid 0.20
_exptl_crystal_size_min 0.18
_refine_diff_density_max 0.196
_refine_diff_density_min -0.265
_refine_diff_density_rms 0.050
_refine_ls_extinction_method none
_refine_ls_goodness_of_fit_ref 1.105
_refine_ls_hydrogen_treatment constr
_refine_ls_matrix_type full
_refine_ls_number_parameters 182
_refine_ls_number_reflns 2915
_refine_ls_number_restraints 0
_refine_ls_restrained_S_all 1.105
_refine_ls_R_factor_all 0.1035
_refine_ls_R_factor_gt 0.0496
_refine_ls_shift/su_max 0.000
_refine_ls_shift/su_mean 0.000
_refine_ls_structure_factor_coef Fsqd
_refine_ls_weighting_details 'w=1/[\s^2^(Fo^2^)+(0.0508P)^2^+0.1872P] where P=(Fo^2^+2Fc^2^)/3'
_refine_ls_weighting_scheme calc
_refine_ls_wR_factor_gt 0.1111
_refine_ls_wR_factor_ref 0.1437
_reflns_Friedel_coverage 0.000
_reflns_number_gt 1768
_reflns_number_total 2915
_reflns_threshold_expression 'I > 2\s(I)'
_cod_data_source_file d4dt02857k2.cif
_cod_data_source_block bt_tbaf_0m_a
_cod_original_cell_volume 632.80(14)
_cod_database_code 7717625
_shelx_shelxl_version_number 2019/1
_shelx_space_group_comment
;
The symmetry employed for this shelxl refinement is uniquely defined
by the following loop, which should always be used as a source of
symmetry information in preference to the above space-group names.
They are only intended as comments.
;

loop_
_space_group_symop_operation_xyz
'x, y, z'
'-x, -y, -z'

loop_
_atom_site_label
_atom_site_type_symbol
_atom_site_fract_x
_atom_site_fract_y
_atom_site_fract_z
_atom_site_U_iso_or_equiv
_atom_site_adp_type
_atom_site_occupancy
_atom_site_site_symmetry_order
_atom_site_calc_flag
_atom_site_refinement_flags_posn
_atom_site_refinement_flags_adp
_atom_site_refinement_flags_occupancy
_atom_site_disorder_assembly
_atom_site_disorder_group
S1 S -0.01593(9) 0.48299(9) 0.18891(7) 0.0617(3) Uani 1 1 d . . . . .
O1 O 0.7836(2) 0.2992(2) 0.4119(2) 0.0651(5) Uani 1 1 d . . . . .
H1 H 0.873592 0.370027 0.453179 0.098 Uiso 1 1 calc R U . . .
N3 N 0.8340(3) 0.6415(2) 0.4796(2) 0.0492(5) Uani 1 1 d . . . . .
N1 N 0.1838(3) 0.7635(3) 0.2082(2) 0.0569(6) Uani 1 1 d . . . . .
C13 C 0.5207(3) 0.6390(3) 0.3576(2) 0.0443(5) Uani 1 1 d . . . . .
C8 C 0.3525(3) 0.5383(3) 0.2738(2) 0.0466(6) Uani 1 1 d . . . . .
C12 C 0.6675(3) 0.5576(3) 0.4027(2) 0.0443(5) Uani 1 1 d . . . . .
C16 C 0.8566(3) 0.8077(3) 0.5145(3) 0.0532(6) Uani 1 1 d . . . . .
H16 H 0.969586 0.866818 0.567171 0.064 Uiso 1 1 calc R U . . .
C11 C 0.6456(3) 0.3776(3) 0.3663(3) 0.0490(6) Uani 1 1 d . . . . .
C14 C 0.5539(3) 0.8170(3) 0.3992(3) 0.0500(6) Uani 1 1 d . . . . .
H14 H 0.462298 0.877516 0.373738 0.060 Uiso 1 1 calc R U . . .
C15 C 0.7207(3) 0.8998(3) 0.4768(3) 0.0554(6) Uani 1 1 d . . . . .
H15 H 0.743607 1.017108 0.504451 0.066 Uiso 1 1 calc R U . . .
C2 C 0.1906(3) 0.6106(3) 0.2252(2) 0.0493(6) Uani 1 1 d . . . . .
C1 C 0.0095(3) 0.7910(3) 0.1659(3) 0.0553(7) Uani 1 1 d . . . . .
C9 C 0.3409(3) 0.3655(3) 0.2402(3) 0.0545(6) Uani 1 1 d . . . . .
H9 H 0.232279 0.299617 0.184576 0.065 Uiso 1 1 calc R U . . .
C10 C 0.4848(4) 0.2853(3) 0.2859(3) 0.0562(6) Uani 1 1 d . . . . .
H10 H 0.470740 0.168122 0.261354 0.067 Uiso 1 1 calc R U . . .
C3 C -0.1178(3) 0.6509(3) 0.1494(2) 0.0536(6) Uani 1 1 d . . . . .
C5 C -0.3450(4) 0.8149(5) 0.0910(3) 0.0794(10) Uani 1 1 d . . . . .
H5 H -0.463907 0.824903 0.066299 0.095 Uiso 1 1 calc R U . . .
C7 C -0.0436(4) 0.9423(4) 0.1433(3) 0.0740(9) Uani 1 1 d . . . . .
H7 H 0.039789 1.036306 0.153315 0.089 Uiso 1 1 calc R U . . .
C4 C -0.2968(4) 0.6622(4) 0.1117(3) 0.0665(8) Uani 1 1 d . . . . .
H4 H -0.381641 0.569001 0.100886 0.080 Uiso 1 1 calc R U . . .
C6 C -0.2203(5) 0.9524(5) 0.1061(3) 0.0826(9) Uani 1 1 d . . . . .
H6 H -0.256058 1.053915 0.090891 0.099 Uiso 1 1 calc R U . . .

loop_
_atom_site_aniso_label
_atom_site_aniso_U_11
_atom_site_aniso_U_22
_atom_site_aniso_U_33
_atom_site_aniso_U_23
_atom_site_aniso_U_13
_atom_site_aniso_U_12
S1 0.0539(4) 0.0609(5) 0.0679(5) 0.0175(4) 0.0183(3) 0.0007(3)
O1 0.0604(11) 0.0398(10) 0.0890(14) 0.0169(10) 0.0146(10) 0.0104(8)
N3 0.0502(12) 0.0412(12) 0.0562(12) 0.0101(10) 0.0183(10) 0.0072(9)
N1 0.0537(12) 0.0500(13) 0.0605(14) 0.0116(11) 0.0122(10) 0.0035(10)
C13 0.0505(13) 0.0414(13) 0.0446(13) 0.0098(11) 0.0214(11) 0.0067(10)
C8 0.0515(13) 0.0425(14) 0.0467(13) 0.0097(11) 0.0188(11) 0.0060(11)
C12 0.0521(13) 0.0388(13) 0.0447(13) 0.0106(10) 0.0198(11) 0.0070(10)
C16 0.0472(14) 0.0419(15) 0.0655(16) 0.0044(12) 0.0177(12) 0.0020(11)
C11 0.0572(15) 0.0399(14) 0.0533(14) 0.0124(11) 0.0215(12) 0.0104(12)
C14 0.0495(13) 0.0405(14) 0.0618(15) 0.0094(12) 0.0219(12) 0.0090(11)
C15 0.0526(14) 0.0369(14) 0.0732(18) 0.0036(12) 0.0215(13) 0.0060(11)
C2 0.0530(14) 0.0469(15) 0.0440(13) 0.0052(11) 0.0158(11) 0.0015(11)
C1 0.0513(15) 0.0612(17) 0.0474(14) 0.0104(13) 0.0093(11) 0.0093(13)
C9 0.0554(15) 0.0444(15) 0.0573(15) 0.0071(12) 0.0152(12) 0.0001(12)
C10 0.0666(17) 0.0359(14) 0.0633(16) 0.0078(12) 0.0209(13) 0.0052(12)
C3 0.0521(14) 0.0646(17) 0.0403(13) 0.0096(12) 0.0121(11) 0.0069(12)
C5 0.0612(19) 0.116(3) 0.0583(18) 0.0160(19) 0.0120(14) 0.033(2)
C7 0.0681(19) 0.0616(19) 0.081(2) 0.0155(16) 0.0084(16) 0.0146(15)
C4 0.0503(15) 0.093(2) 0.0509(16) 0.0146(16) 0.0117(12) 0.0073(15)
C6 0.075(2) 0.086(3) 0.080(2) 0.0211(19) 0.0094(17) 0.0315(19)

loop_
_atom_type_symbol
_atom_type_description
_atom_type_scat_dispersion_real
_atom_type_scat_dispersion_imag
_atom_type_scat_source
C C 0.0033 0.0016 'International Tables Vol C Tables 4.2.6.8 and 6.1.1.4'
H H 0.0000 0.0000 'International Tables Vol C Tables 4.2.6.8 and 6.1.1.4'
N N 0.0061 0.0033 'International Tables Vol C Tables 4.2.6.8 and 6.1.1.4'
O O 0.0106 0.0060 'International Tables Vol C Tables 4.2.6.8 and 6.1.1.4'
S S 0.1246 0.1234 'International Tables Vol C Tables 4.2.6.8 and 6.1.1.4'

loop_
_geom_angle_atom_site_label_1
_geom_angle_atom_site_label_2
_geom_angle_atom_site_label_3
_geom_angle
_geom_angle_site_symmetry_1
_geom_angle_site_symmetry_3
_geom_angle_publ_flag
C3 S1 C2 89.32(12) . . ?
C11 O1 H1 109.5 . . ?
C16 N3 C12 117.2(2) . . ?
C2 N1 C1 111.1(2) . . ?
C14 C13 C12 116.2(2) . . ?
C14 C13 C8 124.9(2) . . ?
C12 C13 C8 118.9(2) . . ?
C9 C8 C13 118.3(2) . . ?
C9 C8 C2 118.7(2) . . ?
C13 C8 C2 123.0(2) . . ?
N3 C12 C13 123.7(2) . . ?
N3 C12 C11 116.3(2) . . ?
C13 C12 C11 120.0(2) . . ?
N3 C16 C15 123.6(2) . . ?
N3 C16 H16 118.2 . . ?
C15 C16 H16 118.2 . . ?
O1 C11 C10 119.9(2) . . ?
O1 C11 C12 120.2(2) . . ?
C10 C11 C12 119.9(2) . . ?
C15 C14 C13 119.7(2) . . ?
C15 C14 H14 120.1 . . ?
C13 C14 H14 120.1 . . ?
C14 C15 C16 119.6(2) . . ?
C14 C15 H15 120.2 . . ?
C16 C15 H15 120.2 . . ?
N1 C2 C8 126.3(2) . . ?
N1 C2 S1 115.03(19) . . ?
C8 C2 S1 118.67(18) . . ?
C7 C1 N1 125.8(3) . . ?
C7 C1 C3 119.4(2) . . ?
N1 C1 C3 114.7(2) . . ?
C8 C9 C10 122.8(2) . . ?
C8 C9 H9 118.6 . . ?
C10 C9 H9 118.6 . . ?
C11 C10 C9 120.2(2) . . ?
C11 C10 H10 119.9 . . ?
C9 C10 H10 119.9 . . ?
C4 C3 C1 120.8(3) . . ?
C4 C3 S1 129.4(2) . . ?
C1 C3 S1 109.80(19) . . ?
C6 C5 C4 121.0(3) . . ?
C6 C5 H5 119.5 . . ?
C4 C5 H5 119.5 . . ?
C6 C7 C1 119.5(3) . . ?
C6 C7 H7 120.3 . . ?
C1 C7 H7 120.3 . . ?
C5 C4 C3 118.3(3) . . ?
C5 C4 H4 120.9 . . ?
C3 C4 H4 120.9 . . ?
C7 C6 C5 121.0(3) . . ?
C7 C6 H6 119.5 . . ?
C5 C6 H6 119.5 . . ?

loop_
_geom_bond_atom_site_label_1
_geom_bond_atom_site_label_2
_geom_bond_distance
_geom_bond_site_symmetry_2
_geom_bond_publ_flag
S1 C3 1.720(3) . ?
S1 C2 1.757(2) . ?
O1 C11 1.346(3) . ?
O1 H1 0.8200 . ?
N3 C16 1.318(3) . ?
N3 C12 1.362(3) . ?
N1 C2 1.294(3) . ?
N1 C1 1.393(3) . ?
C13 C14 1.411(3) . ?
C13 C12 1.416(3) . ?
C13 C8 1.431(3) . ?
C8 C9 1.378(3) . ?
C8 C2 1.475(3) . ?
C12 C11 1.427(3) . ?
C16 C15 1.393(3) . ?
C16 H16 0.9300 . ?
C11 C10 1.358(4) . ?
C14 C15 1.362(3) . ?
C14 H14 0.9300 . ?
C15 H15 0.9300 . ?
C1 C7 1.385(4) . ?
C1 C3 1.396(4) . ?
C9 C10 1.392(4) . ?
C9 H9 0.9300 . ?
C10 H10 0.9300 . ?
C3 C4 1.391(4) . ?
C5 C6 1.372(5) . ?
C5 C4 1.378(4) . ?
C5 H5 0.9300 . ?
C7 C6 1.372(4) . ?
C7 H7 0.9300 . ?
C4 H4 0.9300 . ?
C6 H6 0.9300 . ?

loop_
_geom_torsion_atom_site_label_1
_geom_torsion_atom_site_label_2
_geom_torsion_atom_site_label_3
_geom_torsion_atom_site_label_4
_geom_torsion
_geom_torsion_site_symmetry_1
_geom_torsion_site_symmetry_2
_geom_torsion_site_symmetry_3
_geom_torsion_site_symmetry_4
_geom_torsion_publ_flag
C14 C13 C8 C9 179.3(2) . . . . ?
C12 C13 C8 C9 -0.1(3) . . . . ?
C14 C13 C8 C2 -2.5(4) . . . . ?
C12 C13 C8 C2 178.1(2) . . . . ?
C16 N3 C12 C13 0.8(3) . . . . ?
C16 N3 C12 C11 -179.8(2) . . . . ?
C14 C13 C12 N3 -1.2(3) . . . . ?
C8 C13 C12 N3 178.2(2) . . . . ?
C14 C13 C12 C11 179.5(2) . . . . ?
C8 C13 C12 C11 -1.1(3) . . . . ?
C12 N3 C16 C15 -0.1(4) . . . . ?
N3 C12 C11 O1 2.4(3) . . . . ?
C13 C12 C11 O1 -178.2(2) . . . . ?
N3 C12 C11 C10 -177.9(2) . . . . ?
C13 C12 C11 C10 1.5(3) . . . . ?
C12 C13 C14 C15 0.8(3) . . . . ?
C8 C13 C14 C15 -178.6(2) . . . . ?
C13 C14 C15 C16 -0.1(4) . . . . ?
N3 C16 C15 C14 -0.3(4) . . . . ?
C1 N1 C2 C8 -177.8(2) . . . . ?
C1 N1 C2 S1 0.9(3) . . . . ?
C9 C8 C2 N1 -156.7(2) . . . . ?
C13 C8 C2 N1 25.1(4) . . . . ?
C9 C8 C2 S1 24.7(3) . . . . ?
C13 C8 C2 S1 -153.53(19) . . . . ?
C3 S1 C2 N1 -0.5(2) . . . . ?
C3 S1 C2 C8 178.23(19) . . . . ?
C2 N1 C1 C7 177.6(3) . . . . ?
C2 N1 C1 C3 -0.8(3) . . . . ?
C13 C8 C9 C10 0.9(4) . . . . ?
C2 C8 C9 C10 -177.4(2) . . . . ?
O1 C11 C10 C9 179.0(2) . . . . ?
C12 C11 C10 C9 -0.7(4) . . . . ?
C8 C9 C10 C11 -0.5(4) . . . . ?
C7 C1 C3 C4 -0.6(4) . . . . ?
N1 C1 C3 C4 178.0(2) . . . . ?
C7 C1 C3 S1 -178.1(2) . . . . ?
N1 C1 C3 S1 0.5(3) . . . . ?
C2 S1 C3 C4 -177.2(2) . . . . ?
C2 S1 C3 C1 0.02(19) . . . . ?
N1 C1 C7 C6 -177.9(3) . . . . ?
C3 C1 C7 C6 0.5(4) . . . . ?
C6 C5 C4 C3 0.4(4) . . . . ?
C1 C3 C4 C5 0.1(4) . . . . ?
S1 C3 C4 C5 177.1(2) . . . . ?
C1 C7 C6 C5 0.0(5) . . . . ?
C4 C5 C6 C7 -0.5(5) . . . . ?
